data_2311773
loop_
_publ_author_name
'Chia, Tze Shyang'
'Quah, Ching Kheng'

_publ_section_title
;
 Temperature-induced order-disorder structural phase transitions of
 two-dimensional isostructural hexamethylenetetramine co-crystals.
;
_journal_issue 'Pt 5'
_journal_name_full 'Acta crystallographica Section B, Structural science, crystal engineering and materials'
_journal_page_first 879
_journal_page_last 890
_journal_paper_doi 10.1107/S2052520617009520
_journal_volume 73
_journal_year 2017
_chemical_formula_moiety '2(C8 H8 O2), C6 H12 N4'
_chemical_formula_sum 'C22 H28 N4 O4'
_chemical_formula_weight 412.48
_chemical_name_systematic
;
Hexamethylenetetramine bis(4-methylbenzoic acid)
;
_space_group_crystal_system monoclinic
_space_group_IT_number 14
_space_group_name_Hall '-P 2yn'
_space_group_name_H-M_alt 'P 1 21/n 1'
_atom_sites_solution_hydrogens mixed
_audit_creation_method SHELXL-2014/7
_cell_angle_alpha 90
_cell_angle_beta 100.276(7)
_cell_angle_gamma 90
_cell_formula_units_Z 4
_cell_length_a 6.202(2)
_cell_length_b 28.482(10)
_cell_length_c 12.225(4)
_cell_measurement_reflns_used 9903
_cell_measurement_temperature 250.0(1)
_cell_measurement_theta_max 27.89
_cell_measurement_theta_min 2.73
_cell_volume 2124.9(12)
_computing_cell_refinement 'SAINT (Bruker, 2009)'
_computing_data_collection 'APEX2 (Bruker, 2009)'
_computing_data_reduction 'SAINT (Bruker, 2009)'
_computing_molecular_graphics
;
SHELXTL (Sheldrick, 2008), (Macrae <i>et al.</i>, 2008)
;
_computing_publication_material
;
PLATON (Spek, 2009)
;
_computing_structure_refinement 'SHELXL-2014 (Sheldrick, 2015)'
_computing_structure_solution 'SHELXS-2013 (Sheldrick, 2008)'
_diffrn_ambient_temperature 250.0(1)
_diffrn_measured_fraction_theta_full 1.000
_diffrn_measured_fraction_theta_max 0.967
_diffrn_measurement_device_type 'Bruker APEX Duo CCD area detector'
_diffrn_measurement_method '\f and \w scans'
_diffrn_radiation_monochromator graphite
_diffrn_radiation_source 'fine-focus sealed tube'
_diffrn_radiation_type MoK\a
_diffrn_radiation_wavelength 0.71073
_diffrn_reflns_av_R_equivalents 0.0463
_diffrn_reflns_av_unetI/netI 0.0296
_diffrn_reflns_Laue_measured_fraction_full 1.000
_diffrn_reflns_Laue_measured_fraction_max 0.967
_diffrn_reflns_limit_h_max 8
_diffrn_reflns_limit_h_min -8
_diffrn_reflns_limit_k_max 37
_diffrn_reflns_limit_k_min 0
_diffrn_reflns_limit_l_max 16
_diffrn_reflns_limit_l_min 0
_diffrn_reflns_number 7003
_diffrn_reflns_point_group_measured_fraction_full 1.000
_diffrn_reflns_point_group_measured_fraction_max 0.967
_diffrn_reflns_theta_full 25.242
_diffrn_reflns_theta_max 28.334
_diffrn_reflns_theta_min 1.430
_exptl_absorpt_coefficient_mu 0.090
_exptl_absorpt_correction_T_max 0.967050
_exptl_absorpt_correction_T_min 0.868873
_exptl_absorpt_correction_type multi-scan
_exptl_absorpt_process_details '(<i>TWINABS</i>; Sheldrick, 2012)'
_exptl_crystal_colour colourless
_exptl_crystal_density_diffrn 1.289
_exptl_crystal_description block
_exptl_crystal_F_000 880
_exptl_crystal_size_max 0.378
_exptl_crystal_size_mid 0.183
_exptl_crystal_size_min 0.128
_refine_diff_density_max 0.197
_refine_diff_density_min -0.188
_refine_diff_density_rms 0.042
_refine_ls_extinction_method none
_refine_ls_goodness_of_fit_ref 1.119
_refine_ls_hydrogen_treatment mixed
_refine_ls_matrix_type full
_refine_ls_number_parameters 282
_refine_ls_number_reflns 5101
_refine_ls_number_restraints 2
_refine_ls_restrained_S_all 1.120
_refine_ls_R_factor_all 0.1008
_refine_ls_R_factor_gt 0.0647
_refine_ls_shift/su_max 0.000
_refine_ls_shift/su_mean 0.000
_refine_ls_structure_factor_coef Fsqd
_refine_ls_weighting_details 'w=1/[\s^2^(Fo^2^)+(0.0446P)^2^+0.8061P] where P=(Fo^2^+2Fc^2^)/3'
_refine_ls_weighting_scheme calc
_refine_ls_wR_factor_gt 0.1326
_refine_ls_wR_factor_ref 0.1506
_reflns_Friedel_coverage 0.000
_reflns_number_gt 3518
_reflns_number_total 5101
_reflns_threshold_expression 'I > 2\s(I)'
_cod_data_source_file gw5053sup1.cif
_cod_data_source_block 1533074
_cod_original_cell_volume 2124.9(13)
_cod_original_sg_symbol_H-M 'P 21/n'
_cod_database_code 2311773
_shelx_shelxl_version_number 2014/7
_shelx_space_group_comment
;
The symmetry employed for this shelxl refinement is uniquely defined
by the following loop, which should always be used as a source of
symmetry information in preference to the above space-group names.
They are only intended as comments.
;
_shelx_estimated_absorpt_t_min 0.967
_shelx_estimated_absorpt_t_max 0.989
_exptl_absorpt_special_details
; 
The crystal was placed in the cold stream of an Oxford Cryosystems 
Cobra open-flow nitrogen cryostat (Cosier & Glazer, 1986) operating 
at 250.0 (1) K.
;

loop_
_space_group_symop_operation_xyz
'x, y, z'
'-x+1/2, y+1/2, -z+1/2'
'-x, -y, -z'
'x-1/2, -y-1/2, z-1/2'

loop_
_atom_site_label
_atom_site_type_symbol
_atom_site_fract_x
_atom_site_fract_y
_atom_site_fract_z
_atom_site_U_iso_or_equiv
_atom_site_adp_type
_atom_site_occupancy
_atom_site_site_symmetry_order
_atom_site_calc_flag
_atom_site_refinement_flags_posn
_atom_site_refinement_flags_adp
O1 O 0.8535(3) 0.64682(6) 0.29434(15) 0.0547(5) Uani 1 1 d D .
O2 O 0.5008(3) 0.65279(7) 0.22439(16) 0.0713(6) Uani 1 1 d . .
O3 O 0.5970(3) 0.85896(7) 0.22531(15) 0.0635(5) Uani 1 1 d D .
O4 O 0.8831(3) 0.84455(8) 0.35495(18) 0.0858(7) Uani 1 1 d . .
N1 N 0.8856(3) 0.71191(6) 0.14667(14) 0.0403(4) Uani 1 1 d . .
N2 N 0.7959(3) 0.79484(6) 0.12000(15) 0.0402(4) Uani 1 1 d . .
N3 N 0.7899(4) 0.74382(7) -0.04001(17) 0.0503(5) Uani 1 1 d . .
N4 N 1.1379(3) 0.76474(7) 0.07661(18) 0.0503(5) Uani 1 1 d . .
C1 C 0.7821(4) 0.75295(7) 0.18887(18) 0.0402(5) Uani 1 1 d . .
H1A H 0.8543 0.7594 0.2654 0.048 Uiso 1 1 calc R U
H1B H 0.6278 0.7459 0.1899 0.048 Uiso 1 1 calc R U
C2 C 0.6882(4) 0.78391(9) 0.00511(19) 0.0495(6) Uani 1 1 d . .
H2A H 0.5330 0.7771 0.0042 0.059 Uiso 1 1 calc R U
H2B H 0.6967 0.8114 -0.0422 0.059 Uiso 1 1 calc R U
C3 C 0.7750(4) 0.70318(8) 0.03073(19) 0.0486(6) Uani 1 1 d . .
H3A H 0.8426 0.6760 0.0011 0.058 Uiso 1 1 calc R U
H3B H 0.6205 0.6958 0.0299 0.058 Uiso 1 1 calc R U
C4 C 1.1172(4) 0.72388(9) 0.1460(2) 0.0510(6) Uani 1 1 d . .
H4A H 1.1913 0.7303 0.2223 0.061 Uiso 1 1 calc R U
H4B H 1.1899 0.6970 0.1183 0.061 Uiso 1 1 calc R U
C5 C 1.0296(4) 0.80430(8) 0.1202(2) 0.0474(6) Uani 1 1 d . .
H5A H 1.0429 0.8322 0.0750 0.057 Uiso 1 1 calc R U
H5B H 1.1033 0.8110 0.1964 0.057 Uiso 1 1 calc R U
C6 C 1.0217(5) 0.75462(8) -0.0361(2) 0.0560(7) Uani 1 1 d . .
H6A H 1.0338 0.7818 -0.0837 0.067 Uiso 1 1 calc R U
H6B H 1.0922 0.7279 -0.0660 0.067 Uiso 1 1 calc R U
C7 C 0.6035(4) 0.60892(7) 0.38948(17) 0.0381(4) Uani 1 1 d . .
C8 C 0.7700(4) 0.59660(8) 0.47546(19) 0.0447(5) Uani 1 1 d . .
H8A H 0.9145 0.6062 0.4740 0.054 Uiso 1 1 calc R U
C9 C 0.7250(4) 0.57022(8) 0.5637(2) 0.0512(6) Uani 1 1 d . .
H9A H 0.8399 0.5621 0.6217 0.061 Uiso 1 1 calc R U
C10 C 0.5152(4) 0.55568(8) 0.5682(2) 0.0510(6) Uani 1 1 d . .
C11 C 0.3501(4) 0.56802(9) 0.4817(2) 0.0548(6) Uani 1 1 d . .
H11A H 0.2060 0.5580 0.4829 0.066 Uiso 1 1 calc R U
C12 C 0.3917(4) 0.59470(8) 0.3935(2) 0.0482(6) Uani 1 1 d . .
H12A H 0.2762 0.6032 0.3363 0.058 Uiso 1 1 calc R U
C13 C 0.6465(4) 0.63802(7) 0.29467(18) 0.0425(5) Uani 1 1 d . .
C14 C 0.6007(4) 0.89171(7) 0.40248(18) 0.0429(5) Uani 1 1 d . .
C15 C 0.3863(4) 0.90673(8) 0.3743(2) 0.0508(6) Uani 1 1 d . .
H15A H 0.3044 0.8995 0.3040 0.061 Uiso 1 1 calc R U
C16 C 0.2920(5) 0.93230(9) 0.4494(2) 0.0593(7) Uani 1 1 d . .
H16A H 0.1459 0.9423 0.4292 0.071 Uiso 1 1 calc R U
C17 C 0.4067(5) 0.94347(8) 0.5532(2) 0.0582(7) Uani 1 1 d . .
C18 C 0.6207(5) 0.92797(9) 0.5805(2) 0.0630(7) Uani 1 1 d . .
H18A H 0.7026 0.9352 0.6508 0.076 Uiso 1 1 calc R U
C19 C 0.7167(5) 0.90208(9) 0.5064(2) 0.0561(6) Uani 1 1 d . .
H19A H 0.8619 0.8915 0.5272 0.067 Uiso 1 1 calc R U
C20 C 0.7084(4) 0.86300(8) 0.32595(19) 0.0468(5) Uani 1 1 d . .
C21 C 0.4626(5) 0.52812(10) 0.6657(2) 0.0714(9) Uani 1 1 d . .
H21A H 0.5943 0.5128 0.7040 0.107 Uiso 1 1 calc R U
H21B H 0.3523 0.5046 0.6392 0.107 Uiso 1 1 calc R U
H21C H 0.4075 0.5493 0.7165 0.107 Uiso 1 1 calc R U
C22 C 0.3035(6) 0.97145(10) 0.6347(3) 0.0823(10) Uani 1 1 d . .
H22A H 0.3780 0.9647 0.7097 0.123 Uiso 1 1 calc R U
H22B H 0.1500 0.9630 0.6273 0.123 Uiso 1 1 calc R U
H22C H 0.3160 1.0047 0.6197 0.123 Uiso 1 1 calc R U
H1O3 H 0.672(5) 0.8402(10) 0.190(2) 0.097(12) Uiso 1 1 d D .
H1O1 H 0.860(5) 0.6662(9) 0.239(2) 0.094(11) Uiso 1 1 d D .

loop_
_atom_site_aniso_label
_atom_site_aniso_U_11
_atom_site_aniso_U_22
_atom_site_aniso_U_33
_atom_site_aniso_U_23
_atom_site_aniso_U_13
_atom_site_aniso_U_12
O1 0.0519(10) 0.0556(10) 0.0561(11) 0.0214(9) 0.0082(8) -0.0001(8)
O2 0.0584(11) 0.0794(14) 0.0687(12) 0.0327(10) -0.0085(9) -0.0011(9)
O3 0.0736(12) 0.0687(12) 0.0469(10) -0.0097(9) 0.0070(9) 0.0313(10)
O4 0.0682(12) 0.1073(17) 0.0739(14) -0.0343(12) -0.0089(10) 0.0397(12)
N1 0.0470(10) 0.0349(9) 0.0397(10) 0.0024(7) 0.0097(8) 0.0018(8)
N2 0.0466(10) 0.0346(9) 0.0408(10) 0.0013(7) 0.0116(8) 0.0028(8)
N3 0.0664(14) 0.0500(12) 0.0347(11) 0.0008(8) 0.0099(9) -0.0049(10)
N4 0.0431(11) 0.0508(11) 0.0612(13) 0.0018(10) 0.0206(9) -0.0021(9)
C1 0.0443(13) 0.0402(11) 0.0387(12) 0.0016(8) 0.0143(9) -0.0001(9)
C2 0.0514(13) 0.0501(14) 0.0457(13) 0.0105(11) 0.0048(10) 0.0058(11)
C3 0.0631(15) 0.0404(12) 0.0428(13) -0.0045(10) 0.0105(11) -0.0077(11)
C4 0.0436(12) 0.0511(14) 0.0586(15) 0.0039(12) 0.0096(11) 0.0100(11)
C5 0.0515(13) 0.0395(12) 0.0524(14) -0.0019(10) 0.0127(11) -0.0076(10)
C6 0.0762(19) 0.0518(14) 0.0480(16) -0.0004(11) 0.0327(13) -0.0011(12)
C7 0.0448(12) 0.0296(9) 0.0403(11) -0.0021(9) 0.0084(9) 0.0035(9)
C8 0.0443(12) 0.0438(12) 0.0461(13) 0.0068(10) 0.0082(10) 0.0026(10)
C9 0.0616(15) 0.0470(13) 0.0442(13) 0.0061(11) 0.0074(11) 0.0024(11)
C10 0.0702(16) 0.0366(12) 0.0513(14) -0.0013(10) 0.0249(12) 0.0003(11)
C11 0.0493(14) 0.0452(13) 0.0754(18) -0.0019(13) 0.0256(13) -0.0030(11)
C12 0.0429(12) 0.0426(12) 0.0583(15) -0.0006(11) 0.0072(11) 0.0040(10)
C13 0.0481(13) 0.0334(11) 0.0445(12) 0.0015(9) 0.0038(10) 0.0023(9)
C14 0.0572(14) 0.0304(10) 0.0430(13) 0.0034(9) 0.0144(10) 0.0037(10)
C15 0.0599(15) 0.0464(13) 0.0476(14) -0.0020(11) 0.0140(11) 0.0067(11)
C16 0.0653(16) 0.0558(15) 0.0620(17) 0.0028(13) 0.0256(13) 0.0145(13)
C17 0.088(2) 0.0417(13) 0.0522(16) 0.0024(11) 0.0322(14) 0.0060(13)
C18 0.090(2) 0.0569(16) 0.0422(14) -0.0052(12) 0.0121(13) 0.0037(15)
C19 0.0665(16) 0.0513(14) 0.0492(14) -0.0018(12) 0.0067(12) 0.0069(12)
C20 0.0559(14) 0.0382(11) 0.0462(13) -0.0024(10) 0.0085(11) 0.0066(10)
C21 0.105(2) 0.0540(15) 0.0654(18) 0.0038(13) 0.0425(17) -0.0085(15)
C22 0.120(3) 0.0669(18) 0.073(2) -0.0089(15) 0.0516(19) 0.0083(18)

loop_
_atom_type_symbol
_atom_type_description
_atom_type_scat_dispersion_real
_atom_type_scat_dispersion_imag
_atom_type_scat_source
C C 0.0033 0.0016 'International Tables Vol C Tables 4.2.6.8 and 6.1.1.4'
H H 0.0000 0.0000 'International Tables Vol C Tables 4.2.6.8 and 6.1.1.4'
N N 0.0061 0.0033 'International Tables Vol C Tables 4.2.6.8 and 6.1.1.4'
O O 0.0106 0.0060 'International Tables Vol C Tables 4.2.6.8 and 6.1.1.4'

loop_
_geom_angle_atom_site_label_1
_geom_angle_atom_site_label_2
_geom_angle_atom_site_label_3
_geom_angle
C13 O1 H1O1 108(2)
C20 O3 H1O3 106(2)
C1 N1 C4 107.72(17)
C1 N1 C3 108.19(17)
C4 N1 C3 108.56(17)
C1 N2 C5 107.76(17)
C1 N2 C2 108.09(17)
C5 N2 C2 108.55(17)
C3 N3 C2 108.6(2)
C3 N3 C6 108.3(2)
C2 N3 C6 108.17(19)
C4 N4 C5 108.00(19)
C4 N4 C6 108.08(19)
C5 N4 C6 108.29(19)
N1 C1 N2 111.71(16)
N1 C1 H1A 109.3
N2 C1 H1A 109.3
N1 C1 H1B 109.3
N2 C1 H1B 109.3
H1A C1 H1B 107.9
N3 C2 N2 111.82(18)
N3 C2 H2A 109.3
N2 C2 H2A 109.3
N3 C2 H2B 109.3
N2 C2 H2B 109.3
H2A C2 H2B 107.9
N3 C3 N1 111.52(18)
N3 C3 H3A 109.3
N1 C3 H3A 109.3
N3 C3 H3B 109.3
N1 C3 H3B 109.3
H3A C3 H3B 108.0
N4 C4 N1 111.95(18)
N4 C4 H4A 109.2
N1 C4 H4A 109.2
N4 C4 H4B 109.2
N1 C4 H4B 109.2
H4A C4 H4B 107.9
N4 C5 N2 112.01(17)
N4 C5 H5A 109.2
N2 C5 H5A 109.2
N4 C5 H5B 109.2
N2 C5 H5B 109.2
H5A C5 H5B 107.9
N3 C6 N4 112.80(17)
N3 C6 H6A 109.0
N4 C6 H6A 109.0
N3 C6 H6B 109.0
N4 C6 H6B 109.0
H6A C6 H6B 107.8
C8 C7 C12 118.9(2)
C8 C7 C13 121.4(2)
C12 C7 C13 119.6(2)
C7 C8 C9 120.3(2)
C7 C8 H8A 119.9
C9 C8 H8A 119.9
C10 C9 C8 121.2(2)
C10 C9 H9A 119.4
C8 C9 H9A 119.4
C9 C10 C11 118.1(2)
C9 C10 C21 121.7(2)
C11 C10 C21 120.1(2)
C10 C11 C12 121.5(2)
C10 C11 H11A 119.3
C12 C11 H11A 119.3
C11 C12 C7 120.0(2)
C11 C12 H12A 120.0
C7 C12 H12A 120.0
O2 C13 O1 122.8(2)
O2 C13 C7 122.3(2)
O1 C13 C7 114.93(19)
C19 C14 C15 119.0(2)
C19 C14 C20 118.6(2)
C15 C14 C20 122.3(2)
C14 C15 C16 120.1(2)
C14 C15 H15A 120.0
C16 C15 H15A 120.0
C17 C16 C15 121.6(3)
C17 C16 H16A 119.2
C15 C16 H16A 119.2
C16 C17 C18 117.7(2)
C16 C17 C22 121.4(3)
C18 C17 C22 120.8(3)
C17 C18 C19 121.3(3)
C17 C18 H18A 119.3
C19 C18 H18A 119.3
C14 C19 C18 120.3(3)
C14 C19 H19A 119.9
C18 C19 H19A 119.9
O4 C20 O3 122.6(2)
O4 C20 C14 122.6(2)
O3 C20 C14 114.8(2)
C10 C21 H21A 109.5
C10 C21 H21B 109.5
H21A C21 H21B 109.5
C10 C21 H21C 109.5
H21A C21 H21C 109.5
H21B C21 H21C 109.5
C17 C22 H22A 109.5
C17 C22 H22B 109.5
H22A C22 H22B 109.5
C17 C22 H22C 109.5
H22A C22 H22C 109.5
H22B C22 H22C 109.5

loop_
_geom_bond_atom_site_label_1
_geom_bond_atom_site_label_2
_geom_bond_distance
O1 C13 1.309(3)
O1 H1O1 0.882(17)
O2 C13 1.206(3)
O3 C20 1.304(3)
O3 H1O3 0.871(18)
O4 C20 1.199(3)
N1 C1 1.471(3)
N1 C4 1.477(3)
N1 C3 1.481(3)
N2 C1 1.472(3)
N2 C5 1.474(3)
N2 C2 1.477(3)
N3 C3 1.458(3)
N3 C2 1.459(3)
N3 C6 1.463(3)
N4 C4 1.459(3)
N4 C5 1.460(3)
N4 C6 1.466(3)
C1 H1A 0.9800
C1 H1B 0.9800
C2 H2A 0.9800
C2 H2B 0.9800
C3 H3A 0.9800
C3 H3B 0.9800
C4 H4A 0.9800
C4 H4B 0.9800
C5 H5A 0.9800
C5 H5B 0.9800
C6 H6A 0.9800
C6 H6B 0.9800
C7 C8 1.381(3)
C7 C12 1.384(3)
C7 C13 1.487(3)
C8 C9 1.384(3)
C8 H8A 0.9400
C9 C10 1.376(3)
C9 H9A 0.9400
C10 C11 1.379(4)
C10 C21 1.511(3)
C11 C12 1.381(4)
C11 H11A 0.9400
C12 H12A 0.9400
C14 C19 1.376(3)
C14 C15 1.381(3)
C14 C20 1.488(3)
C15 C16 1.381(3)
C15 H15A 0.9400
C16 C17 1.376(4)
C16 H16A 0.9400
C17 C18 1.382(4)
C17 C22 1.505(3)
C18 C19 1.382(4)
C18 H18A 0.9400
C19 H19A 0.9400
C21 H21A 0.9700
C21 H21B 0.9700
C21 H21C 0.9700
C22 H22A 0.9700
C22 H22B 0.9700
C22 H22C 0.9700

loop_
_geom_hbond_atom_site_label_D
_geom_hbond_atom_site_label_H
_geom_hbond_atom_site_label_A
_geom_hbond_distance_DH
_geom_hbond_distance_HA
_geom_hbond_distance_DA
_geom_hbond_angle_DHA
_geom_hbond_site_symmetry_A
_geom_hbond_publ_flag
O3 H1O3 N2 0.87(3) 1.80(3) 2.661(3) 171(3) . yes
O1 H1O1 N1 0.88(3) 1.75(3) 2.620(3) 170(2) . yes
C3 H3B O4 0.9800 2.6300 3.242(3) 120.00 4_575 yes
C4 H4B O2 0.9800 2.4700 3.141(3) 126.00 1_655 yes
C3 H3A Cg2 0.9800 2.8700 3.815(3) 161.00 4_564 yes
C5 H5A Cg1 0.9800 2.7100 3.683(3) 170.00 4_564 yes
C21 H21B Cg1 0.9700 2.9700 3.599(3) 124.00 3_666 yes
C22 H22C Cg2 0.9700 2.8400 3.732(4) 153.00 3_676 yes

loop_
_geom_torsion_atom_site_label_1
_geom_torsion_atom_site_label_2
_geom_torsion_atom_site_label_3
_geom_torsion_atom_site_label_4
_geom_torsion
C4 N1 C1 N2 58.8(2)
C3 N1 C1 N2 -58.4(2)
C5 N2 C1 N1 -58.8(2)
C2 N2 C1 N1 58.3(2)
C3 N3 C2 N2 59.2(2)
C6 N3 C2 N2 -58.1(2)
C1 N2 C2 N3 -58.6(2)
C5 N2 C2 N3 58.0(2)
C2 N3 C3 N1 -59.1(3)
C6 N3 C3 N1 58.2(2)
C1 N1 C3 N3 58.7(2)
C4 N1 C3 N3 -58.0(2)
C5 N4 C4 N1 59.3(2)
C6 N4 C4 N1 -57.6(2)
C1 N1 C4 N4 -59.1(2)
C3 N1 C4 N4 57.9(2)
C4 N4 C5 N2 -59.4(2)
C6 N4 C5 N2 57.4(2)
C1 N2 C5 N4 59.1(2)
C2 N2 C5 N4 -57.7(2)
C3 N3 C6 N4 -59.0(3)
C2 N3 C6 N4 58.6(3)
C4 N4 C6 N3 58.6(3)
C5 N4 C6 N3 -58.2(3)
C12 C7 C8 C9 0.4(3)
C13 C7 C8 C9 178.8(2)
C7 C8 C9 C10 0.0(4)
C8 C9 C10 C11 0.2(4)
C8 C9 C10 C21 -178.1(2)
C9 C10 C11 C12 -0.8(4)
C21 C10 C11 C12 177.5(2)
C10 C11 C12 C7 1.2(4)
C8 C7 C12 C11 -1.0(3)
C13 C7 C12 C11 -179.5(2)
C8 C7 C13 O2 -172.9(2)
C12 C7 C13 O2 5.6(3)
C8 C7 C13 O1 6.2(3)
C12 C7 C13 O1 -175.4(2)
C19 C14 C15 C16 0.9(4)
C20 C14 C15 C16 178.3(2)
C14 C15 C16 C17 0.0(4)
C15 C16 C17 C18 -0.4(4)
C15 C16 C17 C22 179.9(2)
C16 C17 C18 C19 -0.1(4)
C22 C17 C18 C19 179.7(2)
C15 C14 C19 C18 -1.3(4)
C20 C14 C19 C18 -178.9(2)
C17 C18 C19 C14 0.9(4)
C19 C14 C20 O4 7.8(4)
C15 C14 C20 O4 -169.7(3)
C19 C14 C20 O3 -173.0(2)
C15 C14 C20 O3 9.5(3)
